data_2239043
loop_
_publ_author_name
'Abucayon, Erwin G.'
'Awasabisah, Dennis'
'Powell, Douglas R.'
'Richter-Addo, George B.'

_publ_section_title
;
 (1-Methyl-1<i>H</i>-imidazole-\k<i>N</i>^3^)(1-methyl-2-nitrosobenzene-\k<i>N</i>)(5,10,15,20-tetraphenylporphyrinato-\k^4^<i>N</i>)iron(II)
 dichloromethane monosolvate
;
_journal_issue 2
_journal_name_full 'Acta Crystallographica Section E'
_journal_page_first m51
_journal_page_last m52
_journal_paper_doi 10.1107/S160053681400083X
_journal_volume 70
_journal_year 2014
_chemical_formula_iupac '[Fe (C44 H28 N4) (C4 H6 N2) (C7 H7 N O)], C H2 Cl2'
_chemical_formula_moiety 'C55 H41 Fe N7 O, C H2 Cl2'
_chemical_formula_sum 'C56 H43 Cl2 Fe N7 O'
_chemical_formula_weight 956.72
_chemical_name_systematic
;(1-Methyl-1<i>H</i>-imidazole-\k<i>N</i>^3^)(1-methyl-2-nitrosobenzene-\k<i>N</i>)(5,10,15,20-tetraphenylporphyrinato-\k^4^<i>N</i>)iron(II)
dichloromethane monosolvate
;
_space_group_crystal_system triclinic
_space_group_IT_number 2
_space_group_name_Hall '-P 1'
_space_group_name_H-M_alt 'P -1'
_symmetry_space_group_name_Hall '-P 1'
_symmetry_space_group_name_H-M 'P -1'
_atom_sites_solution_hydrogens mixed
_atom_sites_solution_primary direct
_atom_sites_solution_secondary difmap
_audit_creation_method SHELXL-2013
_cell_angle_alpha 107.450(2)
_cell_angle_beta 94.800(2)
_cell_angle_gamma 90.987(2)
_cell_formula_units_Z 2
_cell_length_a 12.1749(12)
_cell_length_b 13.4571(13)
_cell_length_c 15.0439(15)
_cell_measurement_reflns_used 8531
_cell_measurement_temperature 100(2)
_cell_measurement_theta_max 28.25
_cell_measurement_theta_min 2.26
_cell_volume 2340.8(4)
_computing_cell_refinement 'SAINT (Bruker, 2007)'
_computing_data_collection 'SMART (Bruker, 2007)'
_computing_data_reduction 'SAINT (Bruker, 2007)'
_computing_molecular_graphics 'SHELXL-2013 (Sheldrick, 2008)'
_computing_publication_material 'SHELXL-2013 (Sheldrick, 2008)'
_computing_structure_refinement 'SHELXL-2013 (Sheldrick, 2008)'
_computing_structure_solution 'SHELXL-2013 (Sheldrick, 2008)'
_diffrn_ambient_temperature 100(2)
_diffrn_measured_fraction_theta_full 1.000
_diffrn_measured_fraction_theta_max 0.992
_diffrn_measurement_device_type 'Bruker APEX CCD'
_diffrn_measurement_method '\f and \w scans'
_diffrn_radiation_type MoK\a
_diffrn_radiation_wavelength 0.71073
_diffrn_reflns_av_R_equivalents 0.0443
_diffrn_reflns_limit_h_max 16
_diffrn_reflns_limit_h_min -16
_diffrn_reflns_limit_k_max 17
_diffrn_reflns_limit_k_min -17
_diffrn_reflns_limit_l_max 20
_diffrn_reflns_limit_l_min -20
_diffrn_reflns_number 43417
_diffrn_reflns_theta_full 25.242
_diffrn_reflns_theta_max 28.355
_diffrn_reflns_theta_min 1.425
_exptl_absorpt_coefficient_mu 0.486
_exptl_absorpt_correction_T_max 0.962
_exptl_absorpt_correction_T_min 0.779
_exptl_absorpt_correction_type multi-scan
_exptl_absorpt_process_details '(SADABS; Bruker, 2002)'
_exptl_crystal_colour purple
_exptl_crystal_density_diffrn 1.357
_exptl_crystal_description needle
_exptl_crystal_F_000 992
_exptl_crystal_size_max 0.54
_exptl_crystal_size_mid 0.15
_exptl_crystal_size_min 0.08
_platon_squeeze_details
;
 dichloromethane
;
_refine_diff_density_max 1.117
_refine_diff_density_min -0.442
_refine_ls_extinction_method none
_refine_ls_goodness_of_fit_ref 1.003
_refine_ls_hydrogen_treatment constr
_refine_ls_matrix_type full
_refine_ls_number_parameters 632
_refine_ls_number_reflns 11596
_refine_ls_number_restraints 353
_refine_ls_restrained_S_all 1.020
_refine_ls_R_factor_all 0.0740
_refine_ls_R_factor_gt 0.0564
_refine_ls_shift/su_max 0.001
_refine_ls_shift/su_mean 0.000
_refine_ls_structure_factor_coef Fsqd
_refine_ls_weighting_details 'w=1/[\s^2^(Fo^2^)+(0.1170P)^2^] where P=(Fo^2^+2Fc^2^)/3'
_refine_ls_weighting_scheme calc
_refine_ls_wR_factor_gt 0.1593
_refine_ls_wR_factor_ref 0.1726
_reflns_number_gt 8649
_reflns_number_total 11596
_reflns_threshold_expression I>2\s(I)
_cod_data_source_file hb7178sup1.cf
_cod_data_source_block I
_cod_database_code 2239043
_cod_database_fobs_code 2239043
_shelx_space_group_comment
;
The symmetry employed for this shelxl refinement is uniquely defined
by the following loop, which should always be used as a source of
symmetry information in preference to the above space-group names.
They are only intended as comments.
;
_shelx_estimated_absorpt_t_min 0.779
_shelx_estimated_absorpt_t_max 0.962
_shelxl_version_number 2.013

loop_
_space_group_symop_operation_xyz
'x, y, z'
'-x, -y, -z'

loop_
_atom_site_type_symbol
_atom_site_label
_atom_site_fract_x
_atom_site_fract_y
_atom_site_fract_z
_atom_site_U_iso_or_equiv
_atom_site_adp_type
_atom_site_calc_flag
_atom_site_occupancy
_atom_site_disorder_assembly
_atom_site_disorder_group
Fe Fe1 0.27912(2) 0.33446(2) 0.73638(2) 0.01878(10) Uani d 1 . .
O O1 0.28119(13) 0.22468(12) 0.55162(10) 0.0307(3) Uani d 1 . .
N N1 0.32161(14) 0.19079(13) 0.73360(11) 0.0206(3) Uani d 1 . .
N N2 0.42828(13) 0.36153(12) 0.69803(11) 0.0187(3) Uani d 1 . .
N N3 0.23961(13) 0.48146(13) 0.74402(11) 0.0191(3) Uani d 1 . .
N N4 0.13367(14) 0.31196(13) 0.78213(11) 0.0212(3) Uani d 1 . .
N N5 0.33989(13) 0.38736(13) 0.87552(12) 0.0213(3) Uani d 1 . .
N N6 0.35960(14) 0.48117(14) 1.02497(12) 0.0231(4) Uani d 1 . .
N N7 0.22530(14) 0.28062(13) 0.61269(12) 0.0249(4) Uani d 1 . .
C C1 0.25682(18) 0.11657(15) 0.75314(15) 0.0252(4) Uani d 1 . .
C C2 0.31521(18) 0.02104(16) 0.73937(16) 0.0274(5) Uani d 1 . .
H H2 0.2887 -0.0417 0.7483 0.033 Uiso calc 1 . .
C C3 0.41421(18) 0.03794(16) 0.71148(15) 0.0260(4) Uani d 1 . .
H H3 0.4707 -0.0106 0.6973 0.031 Uiso calc 1 . .
C C4 0.41839(17) 0.14389(15) 0.70712(13) 0.0208(4) Uani d 1 . .
C C5 0.50755(16) 0.18962(15) 0.67927(13) 0.0198(4) Uani d 1 . .
C C6 0.51086(16) 0.29226(15) 0.67560(13) 0.0190(4) Uani d 1 . .
C C7 0.60498(17) 0.34018(15) 0.64984(14) 0.0216(4) Uani d 1 . .
H H7 0.6720 0.3084 0.6318 0.026 Uiso calc 1 . .
C C8 0.57892(16) 0.43990(15) 0.65640(13) 0.0204(4) Uani d 1 . .
H H8 0.6244 0.4912 0.6438 0.024 Uiso calc 1 . .
C C9 0.46861(16) 0.45290(15) 0.68625(13) 0.0179(4) Uani d 1 . .
C C10 0.41329(16) 0.54554(14) 0.70135(13) 0.0180(4) Uani d 1 . .
C C11 0.30580(16) 0.55733(15) 0.72738(13) 0.0194(4) Uani d 1 . .
C C12 0.24626(17) 0.65065(16) 0.73692(15) 0.0247(4) Uani d 1 . .
H H12 0.2728 0.7132 0.7275 0.030 Uiso calc 1 . .
C C13 0.14504(17) 0.63272(16) 0.76183(15) 0.0246(4) Uani d 1 . .
H H13 0.0876 0.6805 0.7739 0.029 Uiso calc 1 . .
C C14 0.14132(16) 0.52730(15) 0.76648(13) 0.0207(4) Uani d 1 . .
C C15 0.05222(16) 0.48178(16) 0.79508(13) 0.0214(4) Uani d 1 . .
C C16 0.05021(16) 0.38091(16) 0.80217(14) 0.0221(4) Uani d 1 . .
C C17 -0.04337(18) 0.33265(17) 0.82872(16) 0.0306(5) Uani d 1 . .
H H17 -0.1110 0.3639 0.8457 0.037 Uiso calc 1 . .
C C18 -0.01645(19) 0.23438(17) 0.82475(17) 0.0330(5) Uani d 1 . .
H H18 -0.0617 0.1835 0.8383 0.040 Uiso calc 1 . .
C C19 0.09441(17) 0.22134(16) 0.79584(15) 0.0251(4) Uani d 1 . .
C C20 0.15014(17) 0.12930(16) 0.78117(15) 0.0280(5) Uani d 1 . .
C C21 0.60513(16) 0.12444(15) 0.65022(14) 0.0218(4) Uani d 1 . .
C C22 0.67985(18) 0.10442(16) 0.71722(15) 0.0278(5) Uani d 1 . .
H H22 0.6699 0.1330 0.7818 0.033 Uiso calc 1 . .
C C23 0.76924(18) 0.04261(17) 0.69030(17) 0.0304(5) Uani d 1 . .
H H23 0.8199 0.0294 0.7366 0.036 Uiso calc 1 . .
C C24 0.78457(18) 0.00025(17) 0.59626(17) 0.0314(5) Uani d 1 . .
H H24 0.8454 -0.0420 0.5780 0.038 Uiso calc 1 . .
C C25 0.71019(19) 0.02015(17) 0.52882(16) 0.0297(5) Uani d 1 . .
H H25 0.7202 -0.0087 0.4643 0.036 Uiso calc 1 . .
C C26 0.62130(18) 0.08223(16) 0.55575(15) 0.0258(4) Uani d 1 . .
H H26 0.5712 0.0960 0.5094 0.031 Uiso calc 1 . .
C C27 0.47130(16) 0.63681(14) 0.68413(14) 0.0197(4) Uani d 1 . .
C C28 0.51245(18) 0.72280(16) 0.75862(15) 0.0252(4) Uani d 1 . .
H H28 0.5013 0.7253 0.8210 0.030 Uiso calc 1 . .
C C29 0.57002(19) 0.80518(17) 0.74160(17) 0.0305(5) Uani d 1 . .
H H29 0.5985 0.8631 0.7925 0.037 Uiso calc 1 . .
C C30 0.58573(18) 0.80257(16) 0.65035(17) 0.0298(5) Uani d 1 . .
H H30 0.6255 0.8581 0.6388 0.036 Uiso calc 1 . .
C C31 0.54309(19) 0.71878(18) 0.57686(16) 0.0310(5) Uani d 1 . .
H H31 0.5529 0.7169 0.5144 0.037 Uiso calc 1 . .
C C32 0.48549(18) 0.63668(16) 0.59382(15) 0.0267(4) Uani d 1 . .
H H32 0.4556 0.5798 0.5425 0.032 Uiso calc 1 . .
C C33 -0.04463(16) 0.54815(16) 0.82277(14) 0.0233(4) Uani d 1 . .
C C34 -0.05881(18) 0.59595(17) 0.91690(15) 0.0272(4) Uani d 1 . .
H H34 -0.0092 0.5831 0.9640 0.033 Uiso calc 1 . .
C C35 -0.14542(18) 0.66269(17) 0.94277(16) 0.0296(5) Uani d 1 . .
H H35 -0.1544 0.6947 1.0071 0.035 Uiso calc 1 . .
C C36 -0.21769(17) 0.68183(16) 0.87467(16) 0.0287(5) Uani d 1 . .
H H36 -0.2754 0.7283 0.8921 0.034 Uiso calc 1 . .
C C37 -0.20617(17) 0.63337(17) 0.78090(16) 0.0285(5) Uani d 1 . .
H H37 -0.2570 0.6457 0.7343 0.034 Uiso calc 1 . .
C C38 -0.12001(17) 0.56641(17) 0.75463(15) 0.0269(4) Uani d 1 . .
H H38 -0.1127 0.5332 0.6902 0.032 Uiso calc 1 . .
C C39 0.08236(15) 0.03490(17) 0.78418(19) 0.0339(6) Uani d 0.710(3) A 1
C C40 0.0490(2) 0.0299(2) 0.8685(2) 0.0446(6) Uani d 0.710(3) A 1
H H40 0.0687 0.0854 0.9241 0.054 Uiso calc 0.710(3) A 1
C C41 -0.0130(3) -0.0561(2) 0.8718(2) 0.0488(7) Uani d 0.710(3) A 1
H H41 -0.0361 -0.0592 0.9297 0.059 Uiso calc 0.710(3) A 1
C C42 -0.0411(3) -0.1370(2) 0.7912(2) 0.0431(7) Uani d 0.710(3) A 1
H H42 -0.0829 -0.1961 0.7938 0.052 Uiso calc 0.710(3) A 1
C C43 -0.0086(2) -0.1324(2) 0.7066(2) 0.0386(6) Uani d 0.710(3) A 1
H H43 -0.0288 -0.1879 0.6510 0.046 Uiso calc 0.710(3) A 1
C C44 0.0535(2) -0.04654(19) 0.7032(2) 0.0327(6) Uani d 0.710(3) A 1
H H44 0.0764 -0.0435 0.6452 0.039 Uiso calc 0.710(3) A 1
C C39' 0.1044(3) 0.0379(3) 0.8102(4) 0.0386(8) Uani d 0.290(3) A 2
C C40' 0.1286(5) 0.0217(4) 0.8966(4) 0.0430(8) Uani d 0.290(3) A 2
H H40' 0.1770 0.0698 0.9431 0.052 Uiso calc 0.290(3) A 2
C C41' 0.0830(6) -0.0638(5) 0.9157(4) 0.0474(9) Uani d 0.290(3) A 2
H H41' 0.1013 -0.0749 0.9746 0.057 Uiso calc 0.290(3) A 2
C C42' 0.0109(5) -0.1329(4) 0.8489(5) 0.0452(9) Uani d 0.290(3) A 2
H H42' -0.0226 -0.1902 0.8627 0.054 Uiso calc 0.290(3) A 2
C C43' -0.0128(5) -0.1189(5) 0.7619(5) 0.0414(8) Uani d 0.290(3) A 2
H H43' -0.0609 -0.1674 0.7154 0.050 Uiso calc 0.290(3) A 2
C C44' 0.0340(5) -0.0336(5) 0.7431(4) 0.0393(7) Uani d 0.290(3) A 2
H H44' 0.0177 -0.0240 0.6834 0.047 Uiso calc 0.290(3) A 2
C C45 0.31048(16) 0.47243(16) 0.93911(14) 0.0224(4) Uani d 1 . .
H H45 0.2610 0.5210 0.9257 0.027 Uiso calc 1 . .
C C46 0.42338(17) 0.39635(17) 1.01665(15) 0.0257(4) Uani d 1 . .
H H46 0.4677 0.3807 1.0654 0.031 Uiso calc 1 . .
C C47 0.41053(16) 0.33881(16) 0.92439(14) 0.0240(4) Uani d 1 . .
H H47 0.4449 0.2752 0.8979 0.029 Uiso calc 1 . .
C C48 0.34210(18) 0.56187(18) 1.11202(15) 0.0293(5) Uani d 1 . .
H H48A 0.3083 0.6213 1.0974 0.044 Uiso d 1 . .
H H48B 0.4131 0.5848 1.1491 0.044 Uiso d 1 . .
H H48C 0.2932 0.5335 1.1479 0.044 Uiso d 1 . .
C C49 0.11486(18) 0.29409(18) 0.57262(15) 0.0296(5) Uani d 1 . .
C C50 0.1022(2) 0.36033(19) 0.51683(16) 0.0344(5) Uani d 1 . .
C C51 -0.0039(2) 0.3676(2) 0.4774(2) 0.0464(7) Uani d 1 . .
H H51 -0.0151 0.4120 0.4391 0.056 Uiso calc 1 . .
C C52 -0.0943(2) 0.3112(2) 0.4925(2) 0.0501(7) Uani d 1 . .
H H52 -0.1659 0.3190 0.4658 0.060 Uiso calc 1 . .
C C53 -0.0798(2) 0.2441(2) 0.54629(19) 0.0438(6) Uani d 1 . .
H H53 -0.1409 0.2050 0.5560 0.053 Uiso calc 1 . .
C C54 0.0256(2) 0.23475(19) 0.58583(17) 0.0350(5) Uani d 1 . .
H H54 0.0369 0.1880 0.6218 0.042 Uiso calc 1 . .
C C55 0.2007(2) 0.4181(2) 0.49696(18) 0.0395(6) Uani d 1 . .
H H55A 0.2423 0.3694 0.4511 0.059 Uiso d 1 . .
H H55B 0.2484 0.4483 0.5551 0.059 Uiso d 1 . .
H H55C 0.1750 0.4738 0.4719 0.059 Uiso d 1 . .

loop_
_atom_site_aniso_label
_atom_site_aniso_U_11
_atom_site_aniso_U_22
_atom_site_aniso_U_33
_atom_site_aniso_U_12
_atom_site_aniso_U_13
_atom_site_aniso_U_23
Fe1 0.02012(16) 0.01441(15) 0.02301(16) -0.00056(11) 0.00536(11) 0.00665(11)
O1 0.0399(9) 0.0239(8) 0.0262(7) 0.0005(7) 0.0085(7) 0.0030(6)
N1 0.0235(8) 0.0148(8) 0.0236(8) -0.0022(6) 0.0039(7) 0.0057(6)
N2 0.0221(8) 0.0136(7) 0.0201(8) 0.0002(6) 0.0014(6) 0.0047(6)
N3 0.0195(8) 0.0184(8) 0.0203(8) 0.0002(6) 0.0026(6) 0.0070(6)
N4 0.0241(8) 0.0170(8) 0.0210(8) -0.0035(6) 0.0020(7) 0.0039(6)
N5 0.0200(8) 0.0183(8) 0.0275(9) -0.0019(6) 0.0051(7) 0.0091(7)
N6 0.0206(8) 0.0251(9) 0.0234(8) -0.0040(7) 0.0029(7) 0.0073(7)
N7 0.0256(9) 0.0180(8) 0.0302(9) -0.0028(7) 0.0065(7) 0.0051(7)
C1 0.0319(11) 0.0155(9) 0.0283(10) -0.0027(8) 0.0071(9) 0.0059(8)
C2 0.0339(12) 0.0158(10) 0.0353(11) -0.0008(8) 0.0058(9) 0.0112(9)
C3 0.0306(11) 0.0144(9) 0.0332(11) -0.0001(8) 0.0018(9) 0.0079(8)
C4 0.0265(10) 0.0140(9) 0.0207(9) -0.0011(7) 0.0008(8) 0.0038(7)
C5 0.0226(9) 0.0149(9) 0.0201(9) 0.0000(7) 0.0000(7) 0.0029(7)
C6 0.0205(9) 0.0167(9) 0.0197(9) -0.0004(7) 0.0015(7) 0.0053(7)
C7 0.0222(10) 0.0167(9) 0.0254(10) -0.0007(7) 0.0051(8) 0.0050(8)
C8 0.0202(9) 0.0172(9) 0.0235(9) -0.0010(7) 0.0037(8) 0.0052(8)
C9 0.0203(9) 0.0157(9) 0.0172(8) -0.0022(7) 0.0010(7) 0.0043(7)
C10 0.0218(9) 0.0148(9) 0.0172(8) -0.0015(7) 0.0020(7) 0.0045(7)
C11 0.0238(10) 0.0168(9) 0.0180(9) 0.0007(7) 0.0021(7) 0.0056(7)
C12 0.0248(10) 0.0211(10) 0.0305(10) 0.0027(8) 0.0057(8) 0.0105(8)
C13 0.0253(10) 0.0214(10) 0.0299(10) 0.0056(8) 0.0053(8) 0.0110(8)
C14 0.0217(10) 0.0192(9) 0.0215(9) 0.0028(7) 0.0000(8) 0.0073(8)
C15 0.0180(9) 0.0242(10) 0.0194(9) 0.0020(8) 0.0005(7) 0.0031(8)
C16 0.0186(9) 0.0225(10) 0.0222(9) -0.0027(8) 0.0027(8) 0.0023(8)
C17 0.0244(11) 0.0263(11) 0.0369(12) -0.0063(9) 0.0106(9) 0.0016(9)
C18 0.0296(11) 0.0222(11) 0.0431(13) -0.0070(9) 0.0171(10) 0.0002(9)
C19 0.0263(10) 0.0190(10) 0.0280(10) -0.0070(8) 0.0075(8) 0.0033(8)
C20 0.0361(12) 0.0168(10) 0.0299(11) -0.0071(9) 0.0098(9) 0.0040(8)
C21 0.0222(10) 0.0125(9) 0.0303(10) -0.0010(7) 0.0027(8) 0.0061(8)
C22 0.0293(11) 0.0213(10) 0.0295(11) 0.0019(8) -0.0021(9) 0.0040(8)
C23 0.0257(11) 0.0215(10) 0.0401(12) -0.0002(8) -0.0058(9) 0.0060(9)
C24 0.0241(11) 0.0203(10) 0.0462(13) 0.0039(8) 0.0046(10) 0.0040(10)
C25 0.0317(11) 0.0222(11) 0.0326(11) 0.0030(9) 0.0065(9) 0.0032(9)
C26 0.0272(11) 0.0208(10) 0.0284(10) 0.0014(8) 0.0018(9) 0.0060(8)
C27 0.0208(9) 0.0135(9) 0.0261(10) 0.0011(7) 0.0047(8) 0.0071(7)
C28 0.0324(11) 0.0179(10) 0.0266(10) 0.0003(8) 0.0008(9) 0.0091(8)
C29 0.0333(12) 0.0163(10) 0.0396(12) -0.0045(9) -0.0050(10) 0.0077(9)
C30 0.0291(11) 0.0172(10) 0.0465(13) -0.0027(8) 0.0046(10) 0.0147(9)
C31 0.0384(13) 0.0277(11) 0.0317(11) -0.0008(9) 0.0102(10) 0.0145(9)
C32 0.0345(11) 0.0190(10) 0.0256(10) -0.0049(8) 0.0055(9) 0.0047(8)
C33 0.0200(9) 0.0225(10) 0.0262(10) -0.0005(8) 0.0036(8) 0.0051(8)
C34 0.0269(11) 0.0274(11) 0.0259(10) 0.0007(9) 0.0042(9) 0.0053(9)
C35 0.0277(11) 0.0270(11) 0.0304(11) -0.0017(9) 0.0106(9) 0.0012(9)
C36 0.0219(10) 0.0204(10) 0.0443(13) 0.0012(8) 0.0107(9) 0.0085(9)
C37 0.0210(10) 0.0266(11) 0.0371(12) 0.0006(8) 0.0003(9) 0.0089(9)
C38 0.0241(10) 0.0287(11) 0.0261(10) 0.0025(8) 0.0025(8) 0.0053(9)
C39 0.0362(12) 0.0202(10) 0.0475(14) -0.0028(10) 0.0134(11) 0.0115(10)
C40 0.0508(13) 0.0324(11) 0.0524(13) -0.0122(11) 0.0136(12) 0.0136(11)
C41 0.0549(13) 0.0363(12) 0.0594(14) -0.0140(11) 0.0163(12) 0.0188(11)
C42 0.0425(13) 0.0271(11) 0.0641(15) -0.0055(11) 0.0141(12) 0.0184(11)
C43 0.0350(13) 0.0198(11) 0.0596(15) -0.0010(10) 0.0105(12) 0.0088(12)
C44 0.0293(12) 0.0187(10) 0.0510(14) -0.0003(9) 0.0112(11) 0.0098(10)
C39' 0.0400(15) 0.0239(14) 0.0525(16) -0.0055(13) 0.0152(14) 0.0101(13)
C40' 0.0490(16) 0.0297(14) 0.0531(16) -0.0082(14) 0.0167(15) 0.0139(14)
C41' 0.0541(17) 0.0339(16) 0.0570(17) -0.0093(16) 0.0170(16) 0.0154(15)
C42' 0.0477(17) 0.0308(16) 0.0609(18) -0.0076(15) 0.0172(16) 0.0169(15)
C43' 0.0413(15) 0.0258(13) 0.0603(16) -0.0052(12) 0.0136(14) 0.0156(14)
C44' 0.0388(13) 0.0240(12) 0.0568(15) -0.0051(12) 0.0115(13) 0.0133(12)
C45 0.0204(9) 0.0237(10) 0.0246(10) -0.0008(8) 0.0037(8) 0.0093(8)
C46 0.0225(10) 0.0301(11) 0.0282(10) -0.0010(8) 0.0022(8) 0.0146(9)
C47 0.0214(10) 0.0231(10) 0.0303(11) 0.0012(8) 0.0059(8) 0.0116(9)
C48 0.0293(11) 0.0315(12) 0.0242(10) -0.0047(9) 0.0036(9) 0.0042(9)
C49 0.0302(11) 0.0294(11) 0.0261(10) -0.0020(9) -0.0002(9) 0.0043(9)
C50 0.0375(13) 0.0360(13) 0.0301(11) -0.0008(10) -0.0006(10) 0.0117(10)
C51 0.0398(14) 0.0577(17) 0.0471(15) -0.0045(13) -0.0084(12) 0.0275(14)
C52 0.0325(14) 0.0608(19) 0.0584(18) -0.0022(13) -0.0091(12) 0.0238(15)
C53 0.0361(14) 0.0482(16) 0.0430(14) -0.0152(12) -0.0041(11) 0.0108(12)
C54 0.0352(12) 0.0334(13) 0.0340(12) -0.0082(10) 0.0006(10) 0.0077(10)
C55 0.0421(14) 0.0446(15) 0.0370(13) -0.0018(11) -0.0013(11) 0.0220(11)

loop_
_atom_type_symbol
_atom_type_description
_atom_type_scat_dispersion_real
_atom_type_scat_dispersion_imag
_atom_type_scat_source
C C 0.0033 0.0016 'International Tables Vol C Tables 4.2.6.8 and 6.1.1.4'
H H 0.0000 0.0000 'International Tables Vol C Tables 4.2.6.8 and 6.1.1.4'
N N 0.0061 0.0033 'International Tables Vol C Tables 4.2.6.8 and 6.1.1.4'
O O 0.0106 0.0060 'International Tables Vol C Tables 4.2.6.8 and 6.1.1.4'
Cl Cl 0.1484 0.1585 'International Tables Vol C Tables 4.2.6.8 and 6.1.1.4'
Fe Fe 0.3463 0.8444 'International Tables Vol C Tables 4.2.6.8 and 6.1.1.4'

loop_
_geom_angle_atom_site_label_1
_geom_angle_atom_site_label_2
_geom_angle_atom_site_label_3
_geom_angle
N7 Fe1 N1 88.22(7)
N7 Fe1 N4 92.86(7)
N1 Fe1 N4 90.81(7)
N7 Fe1 N2 90.38(7)
N1 Fe1 N2 89.75(7)
N4 Fe1 N2 176.73(6)
N7 Fe1 N3 93.95(7)
N1 Fe1 N3 177.80(7)
N4 Fe1 N3 89.48(7)
N2 Fe1 N3 89.84(7)
N7 Fe1 N5 177.15(7)
N1 Fe1 N5 89.01(7)
N4 Fe1 N5 86.52(6)
N2 Fe1 N5 90.27(6)
N3 Fe1 N5 88.83(7)
C1 N1 C4 106.02(16)
C1 N1 Fe1 126.48(14)
C4 N1 Fe1 127.41(13)
C6 N2 C9 105.32(16)
C6 N2 Fe1 127.36(13)
C9 N2 Fe1 127.29(13)
C14 N3 C11 105.59(16)
C14 N3 Fe1 127.36(13)
C11 N3 Fe1 127.05(13)
C16 N4 C19 105.71(17)
C16 N4 Fe1 127.68(14)
C19 N4 Fe1 126.55(14)
C45 N5 C47 105.31(17)
C45 N5 Fe1 126.23(14)
C47 N5 Fe1 128.22(14)
C45 N6 C46 107.23(17)
C45 N6 C48 126.44(18)
C46 N6 C48 126.20(18)
O1 N7 C49 111.42(17)
O1 N7 Fe1 122.54(14)
C49 N7 Fe1 126.03(14)
N1 C1 C20 125.95(19)
N1 C1 C2 109.86(18)
C20 C1 C2 124.18(19)
C3 C2 C1 107.11(18)
C3 C2 H2 126.4
C1 C2 H2 126.4
C2 C3 C4 107.19(19)
C2 C3 H3 126.4
C4 C3 H3 126.4
N1 C4 C5 126.01(18)
N1 C4 C3 109.82(17)
C5 C4 C3 124.17(19)
C4 C5 C6 123.69(18)
C4 C5 C21 118.14(17)
C6 C5 C21 118.17(17)
N2 C6 C5 125.63(18)
N2 C6 C7 111.00(16)
C5 C6 C7 123.34(18)
C8 C7 C6 106.51(17)
C8 C7 H7 126.7
C6 C7 H7 126.7
C7 C8 C9 106.94(17)
C7 C8 H8 126.5
C9 C8 H8 126.5
N2 C9 C10 125.88(17)
N2 C9 C8 110.22(16)
C10 C9 C8 123.90(17)
C9 C10 C11 124.00(18)
C9 C10 C27 117.87(17)
C11 C10 C27 118.07(17)
N3 C11 C10 125.90(17)
N3 C11 C12 110.10(17)
C10 C11 C12 123.95(18)
C13 C12 C11 107.15(18)
C13 C12 H12 126.4
C11 C12 H12 126.4
C12 C13 C14 106.88(18)
C12 C13 H13 126.6
C14 C13 H13 126.6
N3 C14 C15 125.67(18)
N3 C14 C13 110.25(17)
C15 C14 C13 123.99(18)
C16 C15 C14 123.85(18)
C16 C15 C33 118.98(18)
C14 C15 C33 117.14(18)
N4 C16 C15 125.80(18)
N4 C16 C17 110.35(18)
C15 C16 C17 123.81(19)
C18 C17 C16 106.94(19)
C18 C17 H17 126.5
C16 C17 H17 126.5
C17 C18 C19 107.05(19)
C17 C18 H18 126.5
C19 C18 H18 126.5
N4 C19 C20 125.71(19)
N4 C19 C18 109.94(19)
C20 C19 C18 124.31(19)
C19 C20 C1 124.37(19)
C19 C20 C39 115.73(15)
C1 C20 C39 119.39(15)
C19 C20 C39' 120.97(16)
C1 C20 C39' 113.99(16)
C22 C21 C26 119.05(19)
C22 C21 C5 120.38(18)
C26 C21 C5 120.57(18)
C21 C22 C23 120.4(2)
C21 C22 H22 119.8
C23 C22 H22 119.8
C24 C23 C22 120.3(2)
C24 C23 H23 119.8
C22 C23 H23 119.8
C23 C24 C25 119.6(2)
C23 C24 H24 120.2
C25 C24 H24 120.2
C26 C25 C24 120.1(2)
C26 C25 H25 120.0
C24 C25 H25 120.0
C25 C26 C21 120.6(2)
C25 C26 H26 119.7
C21 C26 H26 119.7
C32 C27 C28 118.70(18)
C32 C27 C10 120.36(18)
C28 C27 C10 120.94(17)
C27 C28 C29 120.2(2)
C27 C28 H28 119.9
C29 C28 H28 119.9
C30 C29 C28 120.3(2)
C30 C29 H29 119.9
C28 C29 H29 119.9
C31 C30 C29 119.5(2)
C31 C30 H30 120.3
C29 C30 H30 120.3
C30 C31 C32 120.3(2)
C30 C31 H31 119.9
C32 C31 H31 119.9
C27 C32 C31 121.0(2)
C27 C32 H32 119.5
C31 C32 H32 119.5
C34 C33 C38 118.70(19)
C34 C33 C15 120.68(18)
C38 C33 C15 120.57(18)
C33 C34 C35 120.8(2)
C33 C34 H34 119.6
C35 C34 H34 119.6
C36 C35 C34 119.9(2)
C36 C35 H35 120.1
C34 C35 H35 120.1
C35 C36 C37 120.1(2)
C35 C36 H36 119.9
C37 C36 H36 119.9
C36 C37 C38 120.2(2)
C36 C37 H37 119.9
C38 C37 H37 119.9
C33 C38 C37 120.3(2)
C33 C38 H38 119.9
C37 C38 H38 119.9
C40 C39 C44 119.6(2)
C40 C39 C20 119.7(2)
C44 C39 C20 120.6(2)
C39 C40 C41 120.1(2)
C39 C40 H40 119.9
C41 C40 H40 119.9
C42 C41 C40 120.0(2)
C42 C41 H41 120.0
C40 C41 H41 120.0
C41 C42 C43 120.2(2)
C41 C42 H42 119.9
C43 C42 H42 119.9
C42 C43 C44 119.8(2)
C42 C43 H43 120.1
C44 C43 H43 120.1
C43 C44 C39 120.2(2)
C43 C44 H44 119.9
C39 C44 H44 119.9
C44' C39' C40' 118.7(3)
C44' C39' C20 115.9(4)
C40' C39' C20 125.4(4)
C41' C40' C39' 120.8(3)
C41' C40' H40' 119.6
C39' C40' H40' 119.6
C42' C41' C40' 119.7(3)
C42' C41' H41' 120.1
C40' C41' H41' 120.1
C41' C42' C43' 120.2(3)
C41' C42' H42' 119.9
C43' C42' H42' 119.9
C42' C43' C44' 119.6(3)
C42' C43' H43' 120.2
C44' C43' H43' 120.2
C43' C44' C39' 120.9(3)
C43' C44' H44' 119.5
C39' C44' H44' 119.5
N5 C45 N6 111.56(18)
N5 C45 H45 124.2
N6 C45 H45 124.2
C47 C46 N6 106.35(18)
C47 C46 H46 126.8
N6 C46 H46 126.8
C46 C47 N5 109.54(18)
C46 C47 H47 125.2
N5 C47 H47 125.2
N6 C48 H48A 109.5
N6 C48 H48B 109.5
H48A C48 H48B 109.5
N6 C48 H48C 109.5
H48A C48 H48C 109.5
H48B C48 H48C 109.5
C50 C49 C54 121.5(2)
C50 C49 N7 119.3(2)
C54 C49 N7 119.0(2)
C51 C50 C49 117.2(2)
C51 C50 C55 121.6(2)
C49 C50 C55 121.2(2)
C50 C51 C52 121.8(2)
C50 C51 H51 119.1
C52 C51 H51 119.1
C53 C52 C51 120.2(2)
C53 C52 H52 119.9
C51 C52 H52 119.9
C52 C53 C54 119.1(2)
C52 C53 H53 120.5
C54 C53 H53 120.5
C53 C54 C49 120.1(2)
C53 C54 H54 119.9
C49 C54 H54 119.9
C50 C55 H55A 109.5
C50 C55 H55B 109.5
H55A C55 H55B 109.5
C50 C55 H55C 109.5
H55A C55 H55C 109.5
H55B C55 H55C 109.5

loop_
_geom_bond_atom_site_label_1
_geom_bond_atom_site_label_2
_geom_bond_distance
_geom_bond_publ_flag
Fe1 N7 1.8406(18) y
Fe1 N1 1.9992(17) y
Fe1 N4 2.0030(17) y
Fe1 N2 2.0105(16) y
Fe1 N3 2.0159(16) y
Fe1 N5 2.0651(17) y
O1 N7 1.257(2) ?
N1 C1 1.376(2) ?
N1 C4 1.378(3) ?
N2 C6 1.376(2) ?
N2 C9 1.382(2) ?
N3 C14 1.377(2) ?
N3 C11 1.383(2) ?
N4 C16 1.379(3) ?
N4 C19 1.380(3) ?
N5 C45 1.330(3) ?
N5 C47 1.381(3) ?
N6 C45 1.348(3) ?
N6 C46 1.372(3) ?
N6 C48 1.463(3) ?
N7 C49 1.464(3) ?
C1 C20 1.396(3) ?
C1 C2 1.448(3) ?
C2 C3 1.346(3) ?
C2 H2 0.9500 ?
C3 C4 1.447(3) ?
C3 H3 0.9500 ?
C4 C5 1.393(3) ?
C5 C6 1.399(3) ?
C5 C21 1.505(3) ?
C6 C7 1.441(3) ?
C7 C8 1.361(3) ?
C7 H7 0.9500 ?
C8 C9 1.448(3) ?
C8 H8 0.9500 ?
C9 C10 1.394(3) ?
C10 C11 1.395(3) ?
C10 C27 1.505(3) ?
C11 C12 1.437(3) ?
C12 C13 1.356(3) ?
C12 H12 0.9500 ?
C13 C14 1.441(3) ?
C13 H13 0.9500 ?
C14 C15 1.396(3) ?
C15 C16 1.393(3) ?
C15 C33 1.502(3) ?
C16 C17 1.444(3) ?
C17 C18 1.353(3) ?
C17 H17 0.9500 ?
C18 C19 1.450(3) ?
C18 H18 0.9500 ?
C19 C20 1.390(3) ?
C20 C39 1.517(3) ?
C20 C39' 1.534(4) ?
C21 C22 1.391(3) ?
C21 C26 1.396(3) ?
C22 C23 1.394(3) ?
C22 H22 0.9500 ?
C23 C24 1.388(3) ?
C23 H23 0.9500 ?
C24 C25 1.392(3) ?
C24 H24 0.9500 ?
C25 C26 1.391(3) ?
C25 H25 0.9500 ?
C26 H26 0.9500 ?
C27 C32 1.383(3) ?
C27 C28 1.398(3) ?
C28 C29 1.400(3) ?
C28 H28 0.9500 ?
C29 C30 1.392(3) ?
C29 H29 0.9500 ?
C30 C31 1.378(3) ?
C30 H30 0.9500 ?
C31 C32 1.396(3) ?
C31 H31 0.9500 ?
C32 H32 0.9500 ?
C33 C34 1.395(3) ?
C33 C38 1.398(3) ?
C34 C35 1.401(3) ?
C34 H34 0.9500 ?
C35 C36 1.380(3) ?
C35 H35 0.9500 ?
C36 C37 1.385(3) ?
C36 H36 0.9500 ?
C37 C38 1.399(3) ?
C37 H37 0.9500 ?
C38 H38 0.9500 ?
C39 C40 1.383(3) ?
C39 C44 1.387(3) ?
C40 C41 1.387(3) ?
C40 H40 0.9500 ?
C41 C42 1.378(3) ?
C41 H41 0.9500 ?
C42 C43 1.382(3) ?
C42 H42 0.9500 ?
C43 C44 1.386(3) ?
C43 H43 0.9500 ?
C44 H44 0.9500 ?
C39' C44' 1.387(3) ?
C39' C40' 1.389(3) ?
C40' C41' 1.385(3) ?
C40' H40' 0.9500 ?
C41' C42' 1.383(3) ?
C41' H41' 0.9500 ?
C42' C43' 1.385(3) ?
C42' H42' 0.9500 ?
C43' C44' 1.386(3) ?
C43' H43' 0.9500 ?
C44' H44' 0.9500 ?
C45 H45 0.9500 ?
C46 C47 1.366(3) ?
C46 H46 0.9500 ?
C47 H47 0.9500 ?
C48 H48A 0.9800 ?
C48 H48B 0.9800 ?
C48 H48C 0.9800 ?
C49 C50 1.398(3) ?
C49 C54 1.400(3) ?
C50 C51 1.392(3) ?
C50 C55 1.516(3) ?
C51 C52 1.398(4) ?
C51 H51 0.9500 ?
C52 C53 1.387(4) ?
C52 H52 0.9500 ?
C53 C54 1.392(4) ?
C53 H53 0.9500 ?
C54 H54 0.9500 ?
C55 H55A 0.9800 ?
C55 H55B 0.9800 ?
C55 H55C 0.9800 ?

loop_
_geom_torsion_atom_site_label_1
_geom_torsion_atom_site_label_2
_geom_torsion_atom_site_label_3
_geom_torsion_atom_site_label_4
_geom_torsion
N1 Fe1 N7 O1 -50.99(16)
N4 Fe1 N7 O1 -141.71(16)
N2 Fe1 N7 O1 38.74(16)
N3 Fe1 N7 O1 128.61(16)
N1 Fe1 N7 C49 127.69(17)
N4 Fe1 N7 C49 36.97(17)
N2 Fe1 N7 C49 -142.57(17)
N3 Fe1 N7 C49 -52.70(17)
C4 N1 C1 C20 -178.8(2)
Fe1 N1 C1 C20 -1.9(3)
C4 N1 C1 C2 0.6(2)
Fe1 N1 C1 C2 177.43(14)
N1 C1 C2 C3 -0.2(2)
C20 C1 C2 C3 179.2(2)
C1 C2 C3 C4 -0.3(2)
C1 N1 C4 C5 178.72(19)
Fe1 N1 C4 C5 1.9(3)
C1 N1 C4 C3 -0.8(2)
Fe1 N1 C4 C3 -177.57(13)
C2 C3 C4 N1 0.7(2)
C2 C3 C4 C5 -178.82(19)
N1 C4 C5 C6 0.8(3)
C3 C4 C5 C6 -179.79(19)
N1 C4 C5 C21 -178.29(18)
C3 C4 C5 C21 1.1(3)
C9 N2 C6 C5 178.61(18)
Fe1 N2 C6 C5 -2.9(3)
C9 N2 C6 C7 0.4(2)
Fe1 N2 C6 C7 178.86(13)
C4 C5 C6 N2 -0.3(3)
C21 C5 C6 N2 178.81(17)
C4 C5 C6 C7 177.76(18)
C21 C5 C6 C7 -3.1(3)
N2 C6 C7 C8 -0.2(2)
C5 C6 C7 C8 -178.53(18)
C6 C7 C8 C9 0.0(2)
C6 N2 C9 C10 -179.75(18)
Fe1 N2 C9 C10 1.8(3)
C6 N2 C9 C8 -0.4(2)
Fe1 N2 C9 C8 -178.86(12)
C7 C8 C9 N2 0.2(2)
C7 C8 C9 C10 179.63(18)
N2 C9 C10 C11 -2.7(3)
C8 C9 C10 C11 177.99(18)
N2 C9 C10 C27 -179.73(17)
C8 C9 C10 C27 1.0(3)
C14 N3 C11 C10 -179.38(18)
Fe1 N3 C11 C10 0.4(3)
C14 N3 C11 C12 -1.8(2)
Fe1 N3 C11 C12 178.00(13)
C9 C10 C11 N3 1.6(3)
C27 C10 C11 N3 178.59(17)
C9 C10 C11 C12 -175.72(19)
C27 C10 C11 C12 1.3(3)
N3 C11 C12 C13 1.6(2)
C10 C11 C12 C13 179.29(19)
C11 C12 C13 C14 -0.8(2)
C11 N3 C14 C15 -175.27(18)
Fe1 N3 C14 C15 5.0(3)
C11 N3 C14 C13 1.3(2)
Fe1 N3 C14 C13 -178.49(13)
C12 C13 C14 N3 -0.3(2)
C12 C13 C14 C15 176.31(19)
N3 C14 C15 C16 -1.9(3)
C13 C14 C15 C16 -178.01(19)
N3 C14 C15 C33 175.84(18)
C13 C14 C15 C33 -0.3(3)
C19 N4 C16 C15 -177.98(19)
Fe1 N4 C16 C15 -0.8(3)
C19 N4 C16 C17 -0.2(2)
Fe1 N4 C16 C17 177.06(14)
C14 C15 C16 N4 -0.3(3)
C33 C15 C16 N4 -178.01(18)
C14 C15 C16 C17 -177.84(19)
C33 C15 C16 C17 4.5(3)
N4 C16 C17 C18 0.0(2)
C15 C16 C17 C18 177.9(2)
C16 C17 C18 C19 0.1(3)
C16 N4 C19 C20 178.1(2)
Fe1 N4 C19 C20 0.8(3)
C16 N4 C19 C18 0.2(2)
Fe1 N4 C19 C18 -177.01(14)
C17 C18 C19 N4 -0.2(3)
C17 C18 C19 C20 -178.1(2)
N4 C19 C20 C1 2.3(4)
C18 C19 C20 C1 179.9(2)
N4 C19 C20 C39 -169.4(2)
C18 C19 C20 C39 8.1(3)
N4 C19 C20 C39' 172.4(3)
C18 C19 C20 C39' -10.1(4)
N1 C1 C20 C19 -1.7(4)
C2 C1 C20 C19 179.0(2)
N1 C1 C20 C39 169.7(2)
C2 C1 C20 C39 -9.6(3)
N1 C1 C20 C39' -172.4(3)
C2 C1 C20 C39' 8.3(4)
C4 C5 C21 C22 -76.4(2)
C6 C5 C21 C22 104.5(2)
C4 C5 C21 C26 102.9(2)
C6 C5 C21 C26 -76.3(2)
C26 C21 C22 C23 -0.3(3)
C5 C21 C22 C23 178.93(19)
C21 C22 C23 C24 -0.1(3)
C22 C23 C24 C25 0.2(3)
C23 C24 C25 C26 0.1(3)
C24 C25 C26 C21 -0.5(3)
C22 C21 C26 C25 0.6(3)
C5 C21 C26 C25 -178.62(19)
C9 C10 C27 C32 71.9(2)
C11 C10 C27 C32 -105.4(2)
C9 C10 C27 C28 -107.7(2)
C11 C10 C27 C28 75.1(2)
C32 C27 C28 C29 -2.1(3)
C10 C27 C28 C29 177.46(19)
C27 C28 C29 C30 0.7(3)
C28 C29 C30 C31 0.7(3)
C29 C30 C31 C32 -0.6(3)
C28 C27 C32 C31 2.3(3)
C10 C27 C32 C31 -177.3(2)
C30 C31 C32 C27 -0.9(3)
C16 C15 C33 C34 77.4(3)
C14 C15 C33 C34 -100.5(2)
C16 C15 C33 C38 -105.0(2)
C14 C15 C33 C38 77.1(3)
C38 C33 C34 C35 -1.3(3)
C15 C33 C34 C35 176.3(2)
C33 C34 C35 C36 -0.1(3)
C34 C35 C36 C37 1.4(3)
C35 C36 C37 C38 -1.3(3)
C34 C33 C38 C37 1.5(3)
C15 C33 C38 C37 -176.1(2)
C36 C37 C38 C33 -0.2(3)
C19 C20 C39 C40 -70.3(2)
C1 C20 C39 C40 117.5(2)
C39' C20 C39 C40 42.0(5)
C19 C20 C39 C44 109.7(2)
C1 C20 C39 C44 -62.4(2)
C39' C20 C39 C44 -137.9(5)
C44 C39 C40 C41 -0.1(2)
C20 C39 C40 C41 179.96(18)
C39 C40 C41 C42 0.3(4)
C40 C41 C42 C43 -0.7(4)
C41 C42 C43 C44 0.8(4)
C42 C43 C44 C39 -0.5(4)
C40 C39 C44 C43 0.2(3)
C20 C39 C44 C43 -179.88(17)
C19 C20 C39' C44' 89.8(4)
C1 C20 C39' C44' -99.1(3)
C39 C20 C39' C44' 13.4(5)
C19 C20 C39' C40' -90.7(3)
C1 C20 C39' C40' 80.3(3)
C39 C20 C39' C40' -167.1(5)
C44' C39' C40' C41' -0.4(3)
C20 C39' C40' C41' -179.8(2)
C39' C40' C41' C42' -1.2(5)
C40' C41' C42' C43' 2.3(6)
C41' C42' C43' C44' -1.7(6)
C42' C43' C44' C39' 0.0(6)
C40' C39' C44' C43' 1.0(4)
C20 C39' C44' C43' -179.5(3)
C47 N5 C45 N6 0.9(2)
Fe1 N5 C45 N6 175.57(12)
C46 N6 C45 N5 -0.7(2)
C48 N6 C45 N5 -176.69(18)
C45 N6 C46 C47 0.3(2)
C48 N6 C46 C47 176.25(18)
N6 C46 C47 N5 0.3(2)
C45 N5 C47 C46 -0.7(2)
Fe1 N5 C47 C46 -175.24(13)
O1 N7 C49 C50 -74.2(2)
Fe1 N7 C49 C50 107.0(2)
O1 N7 C49 C54 101.4(2)
Fe1 N7 C49 C54 -77.4(2)
C54 C49 C50 C51 2.1(4)
N7 C49 C50 C51 177.6(2)
C54 C49 C50 C55 -175.3(2)
N7 C49 C50 C55 0.2(3)
C49 C50 C51 C52 0.0(4)
C55 C50 C51 C52 177.4(3)
C50 C51 C52 C53 -1.4(5)
C51 C52 C53 C54 0.8(4)
C52 C53 C54 C49 1.2(4)
C50 C49 C54 C53 -2.7(4)
N7 C49 C54 C53 -178.3(2)

loop_
_platon_squeeze_void_nr
_platon_squeeze_void_average_x
_platon_squeeze_void_average_y
_platon_squeeze_void_average_z
_platon_squeeze_void_volume
_platon_squeeze_void_count_electrons
_platon_squeeze_void_content
1 0.000 0.000 0.500 7 0 ' '
2 0.500 1.000 0.000 263 77 ' '
3 0.321 0.814 0.598 10 0 ' '
4 0.679 0.186 0.402 10 0 ' '
